data_2218788
loop_
_publ_author_name
'Hu, An-Fu'
'Ji, Tao'
'Gao, Yu-Xing'
'Xu, Peng-Xiang'
'Zhao, Yu-Fen'

_publ_section_title
;
 Benzyl 2,5-dioxopyrrolidin-1-yl carbonate
;
_journal_coeditor_code PV2076
_journal_issue 7
_journal_name_full 'Acta Crystallographica Section E'
_journal_page_first o1326
_journal_paper_doi 10.1107/S1600536808015948
_journal_volume 64
_journal_year 2008
_chemical_formula_iupac 'C12 H11 N O5'
_chemical_formula_moiety 'C12 H11 N O5'
_chemical_formula_sum 'C12 H11 N O5'
_chemical_formula_weight 249.22
_chemical_name_systematic
;
Benzyl 2,5-dioxopyrrolidin-1-yl carbonate
;
_space_group_IT_number 4
_symmetry_cell_setting monoclinic
_symmetry_space_group_name_Hall 'P 2yb'
_symmetry_space_group_name_H-M 'P 1 21 1'
_atom_sites_solution_hydrogens geom
_atom_sites_solution_primary direct
_atom_sites_solution_secondary difmap
_audit_creation_method SHELXL-97
_cell_angle_alpha 90.00
_cell_angle_beta 106.170(5)
_cell_angle_gamma 90.00
_cell_formula_units_Z 4
_cell_length_a 12.9348(6)
_cell_length_b 6.0151(3)
_cell_length_c 16.5398(9)
_cell_measurement_reflns_used 2829
_cell_measurement_temperature 293(2)
_cell_measurement_theta_max 32.7
_cell_measurement_theta_min 2.6
_cell_volume 1235.96(11)
_computing_cell_refinement 'SAINT (Bruker, 2001)'
_computing_data_collection 'SMART (Bruker, 2001)'
_computing_data_reduction 'SAINT (Bruker, 2001)'
_computing_molecular_graphics 'ORTEP-3 for Windows (Farrugia, 1997)'
_computing_publication_material 'SHELXL97 (Sheldrick, 2008)'
_computing_structure_refinement 'SHELXL97 (Sheldrick, 2008)'
_computing_structure_solution 'SHELXS97 (Sheldrick, 2008)'
_diffrn_ambient_temperature 293(2)
_diffrn_measured_fraction_theta_full 0.99
_diffrn_measured_fraction_theta_max 0.99
_diffrn_measurement_device_type 'Bruker APEX area-detector'
_diffrn_measurement_method '\f and \w'
_diffrn_radiation_monochromator graphite
_diffrn_radiation_source 'fine-focus sealed tube'
_diffrn_radiation_type MoK\a
_diffrn_radiation_wavelength 0.71073
_diffrn_reflns_av_R_equivalents 0.029
_diffrn_reflns_av_sigmaI/netI 0.045
_diffrn_reflns_limit_h_max 15
_diffrn_reflns_limit_h_min -15
_diffrn_reflns_limit_k_max 6
_diffrn_reflns_limit_k_min -7
_diffrn_reflns_limit_l_max 20
_diffrn_reflns_limit_l_min -20
_diffrn_reflns_number 7601
_diffrn_reflns_theta_full 26.00
_diffrn_reflns_theta_max 26.0
_diffrn_reflns_theta_min 2.6
_diffrn_standards_decay_% 0
_diffrn_standards_interval_count 0
_diffrn_standards_interval_time 0
_diffrn_standards_number 0
_exptl_absorpt_coefficient_mu 0.106
_exptl_absorpt_correction_T_max 0.9619
_exptl_absorpt_correction_T_min 0.9392
_exptl_absorpt_correction_type multi-scan
_exptl_absorpt_process_details '(SADABS; Bruker, 2001)'
_exptl_crystal_colour colorless
_exptl_crystal_density_diffrn 1.339
_exptl_crystal_density_method 'not measured'
_exptl_crystal_description block
_exptl_crystal_F_000 520
_exptl_crystal_size_max 0.60
_exptl_crystal_size_mid 0.50
_exptl_crystal_size_min 0.37
_refine_diff_density_max 0.16
_refine_diff_density_min -0.16
_refine_ls_extinction_method none
_refine_ls_goodness_of_fit_ref 0.904
_refine_ls_hydrogen_treatment constr
_refine_ls_matrix_type full
_refine_ls_number_parameters 325
_refine_ls_number_reflns 2648
_refine_ls_number_restraints 1
_refine_ls_restrained_S_all 0.904
_refine_ls_R_factor_all 0.061
_refine_ls_R_factor_gt 0.037
_refine_ls_shift/su_max 0.000
_refine_ls_shift/su_mean 0.000
_refine_ls_structure_factor_coef Fsqd
_refine_ls_weighting_details 'calc w=1/[\s^2^(Fo^2^)+(0.0784P)^2^] where P=(Fo^2^+2Fc^2^)/3'
_refine_ls_weighting_scheme calc
_refine_ls_wR_factor_gt 0.095
_refine_ls_wR_factor_ref 0.113
_reflns_number_gt 1646
_reflns_number_total 2648
_reflns_threshold_expression I>2\s(I)
_cod_data_source_file pv2076.cif
_cod_data_source_block I
_cod_depositor_comments
;
The following automatic conversions were performed:
'_exptl_absorpt_correction_type' value 'Multi-scan' changed to
'multi-scan' according to
'/home/saulius/struct/CIF-dictionaries/cif_core.dic' dictionary named
'cif_core.dic' version 2.4.1 from 2010-06-29.

Automatic conversion script
Id: cif_fix_enum 1527 2010-12-29 10:47:43Z saulius 

The following automatic conversions were performed:

'_exptl_absorpt_correction_type' value 'Multi-scan' changed to
'multi-scan' according to
/home/saulius/struct/CIF-dictionaries/cif_core.dic dictionary named
'cif_core.dic' version 2.4.1 from 2010-06-29.

Automatic conversion script
Id: cif_fix_values 1715 2011-07-08 13:25:40Z adriana 
;
_cod_original_sg_symbol_H-M 'P 21'
_cod_database_code 2218788
_cod_database_fobs_code 2218788

loop_
_symmetry_equiv_pos_as_xyz
'x, y, z'
'-x, y+1/2, -z'

loop_
_atom_site_type_symbol
_atom_site_label
_atom_site_fract_x
_atom_site_fract_y
_atom_site_fract_z
_atom_site_U_iso_or_equiv
_atom_site_adp_type
_atom_site_calc_flag
_atom_site_refinement_flags
_atom_site_occupancy
O O1 0.27634(19) 0.9193(4) -0.12266(14) 0.0590(6) Uani d . 1
O O2 0.23745(17) 0.8957(3) 0.00217(13) 0.0497(5) Uani d . 1
O O3 0.31938(17) 0.6230(4) -0.03469(13) 0.0505(6) Uani d . 1
O O4 0.21313(18) 0.4121(5) -0.18601(15) 0.0656(6) Uani d . 1
O O5 0.53866(19) 0.6359(5) -0.02062(18) 0.0748(8) Uani d . 1
N N1 0.36798(19) 0.5329(4) -0.09240(16) 0.0455(6) Uani d . 1
C C1 0.2760(2) 0.8299(5) -0.0593(2) 0.0444(7) Uani d . 1
C C2 0.1931(3) 1.1212(6) -0.0092(2) 0.0608(9) Uani d . 1
H H2A 0.1403 1.1337 -0.0637 0.073 Uiso calc R 1
H H2B 0.2500 1.2278 -0.0070 0.073 Uiso calc R 1
C C3 0.1417(2) 1.1683(6) 0.05872(19) 0.0472(8) Uani d . 1
C C4 0.1608(3) 1.3686(7) 0.1003(2) 0.0679(10) Uani d . 1
H H4A 0.2106 1.4682 0.0900 0.081 Uiso calc R 1
C C5 0.1038(4) 1.4196(9) 0.1584(3) 0.0840(13) Uani d . 1
H H5A 0.1137 1.5575 0.1849 0.101 Uiso calc R 1
C C6 0.0353(4) 1.2742(11) 0.1766(3) 0.0891(15) Uani d . 1
H H6A 0.0001 1.3084 0.2170 0.107 Uiso calc R 1
C C7 0.0174(4) 1.0773(10) 0.1359(3) 0.0933(15) Uani d . 1
H H7A -0.0321 0.9779 0.1467 0.112 Uiso calc R 1
C C8 0.0722(3) 1.0237(8) 0.0785(2) 0.0661(10) Uani d . 1
H H8A 0.0613 0.8850 0.0526 0.079 Uiso calc R 1
C C9 0.3091(2) 0.4209(5) -0.16335(19) 0.0461(7) Uani d . 1
C C10 0.3907(3) 0.3163(6) -0.1998(2) 0.0565(9) Uani d . 1
H H10A 0.3761 0.3525 -0.2591 0.068 Uiso calc R 1
H H10B 0.3903 0.1560 -0.1938 0.068 Uiso calc R 1
C C11 0.4985(3) 0.4128(7) -0.1500(2) 0.0623(9) Uani d . 1
H H11A 0.5500 0.2946 -0.1289 0.075 Uiso calc R 1
H H11B 0.5271 0.5101 -0.1853 0.075 Uiso calc R 1
C C12 0.4779(3) 0.5406(6) -0.0785(2) 0.0553(9) Uani d . 1
O O1A 0.6443(2) 0.2514(6) 0.29926(19) 0.0827(9) Uani d . 1
O O2A 0.77413(16) 0.4716(5) 0.37734(14) 0.0616(7) Uani d . 1
O O3A 0.62034(17) 0.4715(5) 0.40198(16) 0.0689(7) Uani d . 1
O O4A 0.4335(3) 0.6375(7) 0.2938(3) 0.1198(14) Uani d . 1
O O5A 0.5736(2) 0.0935(7) 0.4792(2) 0.1059(12) Uani d . 1
N N1A 0.5208(2) 0.3728(6) 0.3867(2) 0.0622(8) Uani d . 1
C C1A 0.6797(3) 0.3790(7) 0.3534(2) 0.0550(8) Uani d . 1
C C2A 0.8508(3) 0.3870(10) 0.3332(3) 0.0911(16) Uani d . 1
H H2AA 0.8264 0.4263 0.2740 0.109 Uiso calc R 1
H H2AB 0.8552 0.2262 0.3375 0.109 Uiso calc R 1
C C3A 0.9578(2) 0.4857(7) 0.3717(2) 0.0557(9) Uani d . 1
C C4A 1.0340(3) 0.3744(8) 0.4333(2) 0.0709(11) Uani d . 1
H H4AA 1.0177 0.2372 0.4527 0.085 Uiso calc R 1
C C5A 1.1365(3) 0.4690(11) 0.4670(3) 0.0887(16) Uani d . 1
H H5AA 1.1874 0.3968 0.5099 0.106 Uiso calc R 1
C C6A 1.1608(3) 0.6646(11) 0.4368(3) 0.0895(15) Uani d . 1
H H6AA 1.2292 0.7252 0.4578 0.107 Uiso calc R 1
C C7A 1.0853(4) 0.7737(9) 0.3755(3) 0.0862(13) Uani d . 1
H H7AA 1.1020 0.9096 0.3555 0.103 Uiso calc R 1
C C8A 0.9857(3) 0.6845(8) 0.3435(3) 0.0706(11) Uani d . 1
H H8AA 0.9353 0.7605 0.3015 0.085 Uiso calc R 1
C C9A 0.4312(3) 0.4689(9) 0.3325(3) 0.0754(12) Uani d . 1
C C10A 0.3393(3) 0.3194(10) 0.3337(3) 0.0832(14) Uani d . 1
H H10C 0.3091 0.2524 0.2788 0.100 Uiso calc R 1
H H10D 0.2831 0.4018 0.3490 0.100 Uiso calc R 1
C C11A 0.3865(3) 0.1416(8) 0.3994(3) 0.0777(12) Uani d . 1
H H11C 0.3544 0.1502 0.4458 0.093 Uiso calc R 1
H H11D 0.3736 -0.0056 0.3747 0.093 Uiso calc R 1
C C12A 0.5045(3) 0.1884(8) 0.4293(3) 0.0673(11) Uani d . 1

loop_
_atom_site_aniso_label
_atom_site_aniso_U_11
_atom_site_aniso_U_22
_atom_site_aniso_U_33
_atom_site_aniso_U_12
_atom_site_aniso_U_13
_atom_site_aniso_U_23
O1 0.0811(15) 0.0513(14) 0.0528(13) 0.0115(13) 0.0323(12) 0.0095(12)
O2 0.0626(12) 0.0399(12) 0.0566(12) 0.0124(11) 0.0329(10) 0.0057(11)
O3 0.0624(13) 0.0440(13) 0.0512(13) 0.0133(11) 0.0258(10) 0.0033(10)
O4 0.0546(14) 0.0698(16) 0.0720(15) -0.0004(13) 0.0168(11) -0.0030(14)
O5 0.0559(14) 0.0745(18) 0.0844(18) 0.0002(14) 0.0039(12) -0.0231(17)
N1 0.0468(14) 0.0476(16) 0.0459(14) 0.0087(12) 0.0194(12) -0.0030(13)
C1 0.0493(17) 0.0382(18) 0.0488(18) 0.0030(14) 0.0188(14) 0.0032(15)
C2 0.080(2) 0.043(2) 0.068(2) 0.0177(18) 0.0362(19) 0.0118(18)
C3 0.0414(15) 0.051(2) 0.0494(18) 0.0076(16) 0.0135(13) -0.0005(16)
C4 0.088(2) 0.053(2) 0.066(2) 0.003(2) 0.0270(19) -0.005(2)
C5 0.118(3) 0.067(3) 0.065(2) 0.027(3) 0.022(2) -0.013(2)
C6 0.098(3) 0.110(4) 0.072(3) 0.032(3) 0.043(3) 0.001(3)
C7 0.092(3) 0.101(4) 0.109(3) -0.004(3) 0.064(3) 0.000(3)
C8 0.064(2) 0.064(2) 0.076(3) -0.0068(19) 0.0300(19) -0.008(2)
C9 0.0498(18) 0.0416(17) 0.0467(17) 0.0004(16) 0.0131(14) 0.0059(16)
C10 0.077(2) 0.0432(19) 0.056(2) 0.0037(17) 0.0298(17) -0.0018(16)
C11 0.0611(19) 0.062(2) 0.071(2) 0.010(2) 0.0308(17) -0.004(2)
C12 0.057(2) 0.045(2) 0.066(2) 0.0055(17) 0.0220(18) 0.0045(18)
O1A 0.0602(15) 0.104(2) 0.088(2) -0.0266(16) 0.0275(14) -0.0459(19)
O2A 0.0461(12) 0.0834(18) 0.0610(13) -0.0171(12) 0.0241(10) -0.0254(13)
O3A 0.0544(13) 0.0811(18) 0.0809(16) -0.0165(13) 0.0347(12) -0.0239(15)
O4A 0.100(2) 0.129(3) 0.137(3) 0.019(2) 0.045(2) 0.071(3)
O5A 0.0670(17) 0.125(3) 0.121(3) 0.0130(19) 0.0171(17) 0.058(2)
N1A 0.0476(16) 0.077(2) 0.0663(17) -0.0042(16) 0.0236(14) 0.0057(17)
C1A 0.0526(19) 0.063(2) 0.0530(18) -0.0064(18) 0.0210(15) -0.004(2)
C2A 0.064(2) 0.137(4) 0.087(3) -0.024(3) 0.044(2) -0.057(3)
C3A 0.0461(17) 0.080(3) 0.0450(18) -0.0014(19) 0.0186(15) -0.0142(19)
C4A 0.073(3) 0.081(3) 0.066(2) 0.005(2) 0.031(2) 0.006(2)
C5A 0.061(2) 0.136(5) 0.064(2) 0.028(3) 0.0094(19) 0.004(3)
C6A 0.051(2) 0.129(5) 0.086(3) -0.019(3) 0.015(2) -0.024(4)
C7A 0.084(3) 0.081(3) 0.101(3) -0.018(3) 0.039(3) -0.012(3)
C8A 0.065(2) 0.082(3) 0.065(2) 0.010(2) 0.0181(18) 0.001(2)
C9A 0.063(2) 0.099(4) 0.067(2) 0.008(2) 0.0224(19) 0.014(3)
C10A 0.056(2) 0.123(4) 0.072(3) 0.004(3) 0.0203(18) 0.014(3)
C11A 0.056(2) 0.085(3) 0.091(3) -0.010(2) 0.0193(18) 0.006(3)
C12A 0.056(2) 0.077(3) 0.073(3) 0.000(2) 0.0241(19) 0.010(2)

loop_
_atom_type_symbol
_atom_type_description
_atom_type_scat_dispersion_real
_atom_type_scat_dispersion_imag
_atom_type_scat_source
C C 0.0033 0.0000 'International Tables Vol C Tables 4.2.6.8 and 6.1.1.4'
H H 0.0000 0.0000 'International Tables Vol C Tables 4.2.6.8 and 6.1.1.4'
N N 0.0061 0.0000 'International Tables Vol C Tables 4.2.6.8 and 6.1.1.4'
O O 0.0106 0.0000 'International Tables Vol C Tables 4.2.6.8 and 6.1.1.4'

loop_
_geom_angle_atom_site_label_1
_geom_angle_atom_site_label_2
_geom_angle_atom_site_label_3
_geom_angle
_geom_angle_publ_flag
C1 O2 C2 113.6(2) no
C1 O3 N1 112.0(2) no
C12 N1 C9 117.2(3) no
C12 N1 O3 121.0(3) no
C9 N1 O3 121.6(2) no
O1 C1 O2 130.4(3) no
O1 C1 O3 124.9(3) ?
O2 C1 O3 104.8(3) ?
O2 C2 C3 108.8(3) no
O2 C2 H2A 109.9 no
C3 C2 H2A 109.9 no
O2 C2 H2B 109.9 no
C3 C2 H2B 109.9 no
H2A C2 H2B 108.3 no
C8 C3 C4 118.7(3) no
C8 C3 C2 121.8(3) no
C4 C3 C2 119.4(3) ?
C3 C4 C5 118.7(4) no
C3 C4 H4A 120.7 no
C5 C4 H4A 120.7 no
C6 C5 C4 121.3(4) ?
C6 C5 H5A 119.3 no
C4 C5 H5A 119.3 no
C5 C6 C7 119.5(4) no
C5 C6 H6A 120.2 no
C7 C6 H6A 120.2 no
C6 C7 C8 120.2(5) no
C6 C7 H7A 119.9 no
C8 C7 H7A 119.9 no
C3 C8 C7 121.4(4) no
C3 C8 H8A 119.3 no
C7 C8 H8A 119.3 no
O4 C9 N1 124.6(3) no
O4 C9 C10 130.1(3) no
N1 C9 C10 105.3(3) no
C9 C10 C11 105.3(3) no
C9 C10 H10A 110.7 no
C11 C10 H10A 110.7 no
C9 C10 H10B 110.7 no
C11 C10 H10B 110.7 no
H10A C10 H10B 108.8 no
C12 C11 C10 106.6(3) no
C12 C11 H11A 110.4 no
C10 C11 H11A 110.4 no
C12 C11 H11B 110.4 no
C10 C11 H11B 110.4 no
H11A C11 H11B 108.6 no
O5 C12 N1 124.4(3) no
O5 C12 C11 130.8(3) no
N1 C12 C11 104.7(3) ?
C1A O2A C2A 113.9(3) no
C1A O3A N1A 111.3(3) no
C12A N1A O3A 121.9(3) no
C12A N1A C9A 117.0(3) no
O3A N1A C9A 120.8(3) no
O1A C1A O2A 130.4(3) no
O1A C1A O3A 123.3(3) ?
O2A C1A O3A 106.2(3) ?
O2A C2A C3A 109.0(3) no
O2A C2A H2AA 109.9 no
C3A C2A H2AA 109.9 no
O2A C2A H2AB 109.9 no
C3A C2A H2AB 109.9 no
H2AA C2A H2AB 108.3 no
C8A C3A C4A 118.3(3) no
C8A C3A C2A 120.6(4) no
C4A C3A C2A 121.0(4) ?
C3A C4A C5A 119.8(4) no
C3A C4A H4AA 120.1 no
C5A C4A H4AA 120.1 no
C6A C5A C4A 119.8(4) ?
C6A C5A H5AA 120.1 no
C4A C5A H5AA 120.1 no
C5A C6A C7A 120.1(4) no
C5A C6A H6AA 119.9 no
C7A C6A H6AA 119.9 no
C8A C7A C6A 120.3(5) no
C8A C7A H7AA 119.9 no
C6A C7A H7AA 119.9 no
C7A C8A C3A 121.6(4) no
C7A C8A H8AA 119.2 no
C3A C8A H8AA 119.2 no
O4A C9A N1A 123.9(4) no
O4A C9A C10A 130.6(4) no
N1A C9A C10A 105.5(4) no
C9A C10A C11A 105.6(3) no
C9A C10A H10C 110.6 no
C11A C10A H10C 110.6 no
C9A C10A H10D 110.6 no
C11A C10A H10D 110.6 no
H10C C10A H10D 108.8 no
C12A C11A C10A 105.8(4) no
C12A C11A H11C 110.6 no
C10A C11A H11C 110.6 no
C12A C11A H11D 110.6 no
C10A C11A H11D 110.6 no
H11C C11A H11D 108.7 no
O5A C12A N1A 123.9(4) no
O5A C12A C11A 130.1(4) no
N1A C12A C11A 105.9(3) ?

loop_
_geom_bond_atom_site_label_1
_geom_bond_atom_site_label_2
_geom_bond_distance
_geom_bond_publ_flag
O1 C1 1.179(4) no
O2 C1 1.312(4) no
O2 C2 1.464(4) no
O3 C1 1.379(4) no
O3 N1 1.391(3) ?
O4 C9 1.193(4) no
O5 C12 1.202(4) ?
N1 C12 1.376(4) ?
N1 C9 1.383(4) no
C2 C3 1.484(5) no
C2 H2A 0.9700 no
C2 H2B 0.9700 no
C3 C8 1.355(5) no
C3 C4 1.375(5) no
C4 C5 1.399(6) no
C4 H4A 0.9300 no
C5 C6 1.338(7) no
C5 H5A 0.9300 no
C6 C7 1.350(8) ?
C6 H6A 0.9300 no
C7 C8 1.371(6) no
C7 H7A 0.9300 no
C8 H8A 0.9300 no
C9 C10 1.493(5) no
C10 C11 1.524(5) no
C10 H10A 0.9700 no
C10 H10B 0.9700 no
C11 C12 1.495(5) no
C11 H11A 0.9700 no
C11 H11B 0.9700 no
O1A C1A 1.171(4) no
O2A C1A 1.300(4) no
O2A C2A 1.477(4) no
O3A C1A 1.374(4) no
O3A N1A 1.376(4) ?
O4A C9A 1.205(6) no
O5A C12A 1.182(5) ?
N1A C12A 1.361(5) ?
N1A C9A 1.379(5) no
C2A C3A 1.477(5) no
C2A H2AA 0.9700 no
C2A H2AB 0.9700 no
C3A C8A 1.368(6) no
C3A C4A 1.378(5) no
C4A C5A 1.407(6) no
C4A H4AA 0.9300 no
C5A C6A 1.349(8) no
C5A H5AA 0.9300 no
C6A C7A 1.364(7) ?
C6A H6AA 0.9300 no
C7A C8A 1.359(6) no
C7A H7AA 0.9300 no
C8A H8AA 0.9300 no
C9A C10A 1.495(6) no
C10A C11A 1.526(7) no
C10A H10C 0.9700 no
C10A H10D 0.9700 no
C11A C12A 1.493(6) no
C11A H11C 0.9700 no
C11A H11D 0.9700 no

loop_
_geom_hbond_atom_site_label_D
_geom_hbond_atom_site_label_H
_geom_hbond_atom_site_label_A
_geom_hbond_site_symmetry_A
_geom_hbond_distance_DH
_geom_hbond_distance_HA
_geom_hbond_distance_DA
_geom_hbond_angle_DHA
C10 H10B O1 1_545 0.97 2.56 3.251(4) 128
C8A H8AA O4 2_655 0.93 2.47 3.398(5) 172
C10 H10A O1A 2_655 0.97 2.48 3.057(5) 118
C2A H2AA O1 2_645 0.97 2.49 3.417(5) 161
C6A H6AA O5A 2_756 0.93 2.60 3.354(6) 139

loop_
_geom_torsion_atom_site_label_1
_geom_torsion_atom_site_label_2
_geom_torsion_atom_site_label_3
_geom_torsion_atom_site_label_4
_geom_torsion
_geom_torsion_publ_flag
C1 O3 N1 C12 100.4(3) ?
C1 O3 N1 C9 -83.5(3) no
C2 O2 C1 O1 -3.5(5) no
C2 O2 C1 O3 176.4(2) no
N1 O3 C1 O1 2.2(4) ?
N1 O3 C1 O2 -177.7(2) no
C1 O2 C2 C3 174.0(3) no
O2 C2 C3 C8 -48.6(4) ?
O2 C2 C3 C4 134.7(3) ?
C8 C3 C4 C5 -3.0(5) no
C2 C3 C4 C5 173.8(3) no
C3 C4 C5 C6 2.9(6) no
C4 C5 C6 C7 -2.6(7) no
C5 C6 C7 C8 2.4(7) no
C4 C3 C8 C7 3.0(6) no
C2 C3 C8 C7 -173.8(4) no
C6 C7 C8 C3 -2.6(7) no
C12 N1 C9 O4 -175.3(3) no
O3 N1 C9 O4 8.4(5) no
C12 N1 C9 C10 6.2(4) no
O3 N1 C9 C10 -170.1(3) ?
O4 C9 C10 C11 172.9(3) no
N1 C9 C10 C11 -8.8(4) no
C9 C10 C11 C12 8.6(4) no
C9 N1 C12 O5 178.3(3) no
O3 N1 C12 O5 -5.4(5) no
C9 N1 C12 C11 -0.7(4) no
O3 N1 C12 C11 175.7(3) no
C10 C11 C12 O5 176.0(4) no
C10 C11 C12 N1 -5.1(4) no
C1A O3A N1A C12A 88.0(4) ?
C1A O3A N1A C9A -97.8(4) no
C2A O2A C1A O1A -5.6(6) no
C2A O2A C1A O3A 178.3(4) no
N1A O3A C1A O1A 8.3(5) ?
N1A O3A C1A O2A -175.2(3) no
C1A O2A C2A C3A -173.9(4) no
O2A C2A C3A C8A -88.5(4) ?
O2A C2A C3A C4A 95.3(5) ?
C8A C3A C4A C5A 1.6(5) no
C2A C3A C4A C5A 177.8(3) no
C3A C4A C5A C6A -2.2(6) no
C4A C5A C6A C7A 1.8(7) no
C5A C6A C7A C8A -1.0(7) no
C6A C7A C8A C3A 0.4(6) no
C4A C3A C8A C7A -0.7(5) no
C2A C3A C8A C7A -177.0(4) no
C12A N1A C9A O4A 176.7(5) no
O3A N1A C9A O4A 2.2(6) no
C12A N1A C9A C10A -4.1(5) no
O3A N1A C9A C10A -178.6(3) ?
O4A C9A C10A C11A -176.5(5) no
N1A C9A C10A C11A 4.4(5) no
C9A C10A C11A C12A -3.4(5) no
O3A N1A C12A O5A -3.4(6) no
C9A N1A C12A O5A -177.8(5) no
O3A N1A C12A C11A 176.3(4) no
C9A N1A C12A C11A 1.9(5) no
C10A C11A C12A O5A -179.2(5) no
C10A C11A C12A N1A 1.1(5) no

loop_
_cod_related_entry_id
_cod_related_entry_database
_cod_related_entry_code
1 ChemSpider 75039
